data_4089059
loop_
_publ_author_name
'Hettmanczyk, Lara'
'Schulze, Dennis'
'Suntrup, Lisa'
'Sarkar, Biprajit'

_publ_section_title
;
 Mono- and Digold(I) Complexes with Mesoionic Carbenes: Structural
 Characterization and Use in Catalytic Silver-Free Oxazoline Formation
;
_journal_issue 22
_journal_name_full Organometallics
_journal_page_first 3828
_journal_paper_doi 10.1021/acs.organomet.6b00675
_journal_volume 35
_journal_year 2016
_chemical_formula_sum 'C24 H28 Au2 Cl2 N6'
_chemical_formula_weight 865.36
_space_group_crystal_system orthorhombic
_space_group_IT_number 60
_space_group_name_Hall '-P 2n 2ab'
_space_group_name_H-M_alt 'P b c n'
_atom_sites_solution_hydrogens geom
_audit_creation_method SHELXL-2014/7
_cell_angle_alpha 90
_cell_angle_beta 90
_cell_angle_gamma 90
_cell_formula_units_Z 4
_cell_length_a 8.2491(5)
_cell_length_b 11.6481(8)
_cell_length_c 27.725(2)
_cell_measurement_reflns_used 1823
_cell_measurement_temperature 100(2)
_cell_measurement_theta_max 25.372
_cell_measurement_theta_min 2.873
_cell_volume 2664.0(3)
_computing_structure_refinement 'SHELXL-2014/7 (Sheldrick, 2014)'
_diffrn_ambient_temperature 100(2)
_diffrn_measured_fraction_theta_full 0.998
_diffrn_measured_fraction_theta_max 0.997
_diffrn_measurement_device_type 'Bruker Venture D8'
_diffrn_measurement_method 'omega scans'
_diffrn_radiation_type MoK\a
_diffrn_radiation_wavelength 0.71073
_diffrn_reflns_av_R_equivalents 0.0830
_diffrn_reflns_av_unetI/netI 0.0538
_diffrn_reflns_Laue_measured_fraction_full 0.998
_diffrn_reflns_Laue_measured_fraction_max 0.997
_diffrn_reflns_limit_h_max 9
_diffrn_reflns_limit_h_min -9
_diffrn_reflns_limit_k_max 14
_diffrn_reflns_limit_k_min -14
_diffrn_reflns_limit_l_max 33
_diffrn_reflns_limit_l_min -33
_diffrn_reflns_number 15298
_diffrn_reflns_point_group_measured_fraction_full 0.998
_diffrn_reflns_point_group_measured_fraction_max 0.997
_diffrn_reflns_theta_full 25.242
_diffrn_reflns_theta_max 25.372
_diffrn_reflns_theta_min 2.873
_exptl_absorpt_coefficient_mu 11.226
_exptl_absorpt_correction_T_max 0.7452
_exptl_absorpt_correction_T_min 0.4557
_exptl_absorpt_correction_type multi-scan
_exptl_absorpt_process_details 'Blessing, 1995'
_exptl_crystal_colour colourless
_exptl_crystal_density_diffrn 2.158
_exptl_crystal_description plate
_exptl_crystal_F_000 1624
_exptl_crystal_size_max 0.50
_exptl_crystal_size_mid 0.40
_exptl_crystal_size_min 0.08
_refine_diff_density_max 1.657
_refine_diff_density_min -1.630
_refine_diff_density_rms 0.298
_refine_ls_extinction_method none
_refine_ls_goodness_of_fit_ref 1.052
_refine_ls_hydrogen_treatment constr
_refine_ls_matrix_type full
_refine_ls_number_parameters 158
_refine_ls_number_reflns 2433
_refine_ls_number_restraints 6
_refine_ls_restrained_S_all 1.051
_refine_ls_R_factor_all 0.0666
_refine_ls_R_factor_gt 0.0435
_refine_ls_shift/su_max 0.001
_refine_ls_shift/su_mean 0.000
_refine_ls_structure_factor_coef Fsqd
_refine_ls_weighting_details 'w=1/[\s^2^(Fo^2^)+(0.0774P)^2^] where P=(Fo^2^+2Fc^2^)/3'
_refine_ls_weighting_scheme calc
_refine_ls_wR_factor_gt 0.1172
_refine_ls_wR_factor_ref 0.1294
_reflns_Friedel_coverage 0.000
_reflns_number_gt 1823
_reflns_number_total 2433
_reflns_threshold_expression 'I > 2\s(I)'
_cod_data_source_file om6b00675_si_002.cif
_cod_data_source_block fastscan_scan1_a
_cod_database_code 4089059
_shelx_shelxl_version_number 2014/7
_shelx_space_group_comment
;
The symmetry employed for this shelxl refinement is uniquely defined
by the following loop, which should always be used as a source of
symmetry information in preference to the above space-group names.
They are only intended as comments.
;

loop_
_space_group_symop_operation_xyz
'x, y, z'
'-x+1/2, -y+1/2, z+1/2'
'-x, y, -z+1/2'
'x+1/2, -y+1/2, -z'
'-x, -y, -z'
'x-1/2, y-1/2, -z-1/2'
'x, -y, z-1/2'
'-x-1/2, y-1/2, z'

loop_
_atom_site_label
_atom_site_type_symbol
_atom_site_fract_x
_atom_site_fract_y
_atom_site_fract_z
_atom_site_U_iso_or_equiv
_atom_site_adp_type
_atom_site_occupancy
_atom_site_site_symmetry_order
_atom_site_calc_flag
_atom_site_refinement_flags_posn
_atom_site_refinement_flags_adp
Au1 Au 0.19797(4) 0.75870(3) 0.68514(2) 0.01438(19) Uani 1 1 d . .
Cl1 Cl -0.0597(3) 0.8283(2) 0.68374(9) 0.0265(6) Uani 1 1 d . .
C1 C 0.4202(11) 0.6901(8) 0.6875(3) 0.014(2) Uani 1 1 d . .
N1 N 0.6504(9) 0.6044(6) 0.7033(3) 0.0135(17) Uani 1 1 d . .
C2 C 0.5140(11) 0.6461(7) 0.7241(3) 0.015(2) Uani 1 1 d . .
N2 N 0.6509(9) 0.6159(6) 0.6561(3) 0.0152(17) Uani 1 1 d . .
N3 N 0.5089(9) 0.6679(6) 0.6468(3) 0.0146(17) Uani 1 1 d . .
C50 C 0.7885(11) 0.5456(8) 0.7268(4) 0.019(2) Uani 1 1 d . .
H50A H 0.8510 0.5036 0.7024 0.029 Uiso 1 1 calc R U
H50B H 0.7476 0.4916 0.7510 0.029 Uiso 1 1 calc R U
H50C H 0.8583 0.6026 0.7424 0.029 Uiso 1 1 calc R U
C28 C 0.5676(12) 0.8988(8) 0.6168(4) 0.023(2) Uani 1 1 d . .
H28A H 0.6643 0.8695 0.6332 0.035 Uiso 1 1 calc R U
H28B H 0.4830 0.9150 0.6406 0.035 Uiso 1 1 calc R U
H28C H 0.5951 0.9694 0.5994 0.035 Uiso 1 1 calc R U
C27 C 0.4076(15) 0.7860(10) 0.4499(4) 0.036(3) Uani 1 1 d . .
H27A H 0.3671 0.7198 0.4318 0.053 Uiso 1 1 calc R U
H27B H 0.5124 0.8100 0.4367 0.053 Uiso 1 1 calc R U
H27C H 0.3300 0.8494 0.4474 0.053 Uiso 1 1 calc R U
C26 C 0.3753(13) 0.4953(8) 0.5843(4) 0.027(2) Uani 1 1 d . .
H26A H 0.4690 0.4638 0.6016 0.040 Uiso 1 1 calc R U
H26B H 0.3491 0.4457 0.5568 0.040 Uiso 1 1 calc R U
H26C H 0.2820 0.4989 0.6061 0.040 Uiso 1 1 calc R U
C25 C 0.5074(11) 0.8106(8) 0.5817(3) 0.018(2) Uani 1 1 d . .
C24 C 0.4834(11) 0.8342(8) 0.5341(4) 0.019(2) Uani 1 1 d . .
H24 H 0.5059 0.9096 0.5228 0.023 Uiso 1 1 calc R U
C23 C 0.4278(12) 0.7536(8) 0.5015(3) 0.021(2) Uani 1 1 d . U
C22 C 0.3923(12) 0.6437(9) 0.5177(4) 0.023(2) Uani 1 1 d . .
H22 H 0.3525 0.5882 0.4956 0.028 Uiso 1 1 calc R U
C21 C 0.4144(11) 0.6127(8) 0.5667(3) 0.017(2) Uani 1 1 d . .
C20 C 0.4750(11) 0.6969(8) 0.5968(3) 0.015(2) Uani 1 1 d . .

loop_
_atom_site_aniso_label
_atom_site_aniso_U_11
_atom_site_aniso_U_22
_atom_site_aniso_U_33
_atom_site_aniso_U_23
_atom_site_aniso_U_13
_atom_site_aniso_U_12
Au1 0.0154(3) 0.0167(3) 0.0110(3) 0.00178(14) -0.00145(14) 0.00426(15)
Cl1 0.0224(13) 0.0356(14) 0.0214(14) 0.0058(11) 0.0002(12) 0.0121(11)
C1 0.017(5) 0.015(5) 0.011(5) 0.002(4) 0.005(4) -0.004(4)
N1 0.017(4) 0.013(4) 0.011(4) 0.000(3) -0.003(4) -0.001(3)
C2 0.014(5) 0.007(4) 0.022(6) -0.007(4) -0.006(5) 0.002(4)
N2 0.019(4) 0.021(4) 0.005(4) 0.000(3) 0.003(4) -0.001(4)
N3 0.020(4) 0.017(4) 0.007(4) 0.002(3) -0.002(3) 0.002(4)
C50 0.014(5) 0.025(5) 0.018(6) 0.001(4) -0.007(4) 0.007(4)
C28 0.031(6) 0.019(5) 0.020(6) 0.009(4) -0.011(5) -0.003(5)
C27 0.043(7) 0.043(6) 0.021(7) 0.010(5) 0.001(5) -0.009(6)
C26 0.044(7) 0.028(6) 0.008(6) 0.004(4) -0.005(5) -0.009(6)
C25 0.018(5) 0.021(5) 0.014(6) 0.001(4) -0.004(4) 0.005(4)
C24 0.017(5) 0.023(5) 0.019(6) 0.002(4) -0.010(4) 0.000(4)
C23 0.025(5) 0.032(5) 0.006(5) 0.004(4) -0.005(4) 0.004(4)
C22 0.030(6) 0.033(6) 0.005(5) 0.000(4) -0.001(4) -0.012(5)
C21 0.016(5) 0.027(5) 0.009(5) -0.003(4) 0.001(4) -0.005(4)
C20 0.016(5) 0.025(5) 0.005(5) 0.002(4) 0.005(4) 0.005(4)

loop_
_atom_type_symbol
_atom_type_description
_atom_type_scat_dispersion_real
_atom_type_scat_dispersion_imag
_atom_type_scat_source
C C 0.0033 0.0016 'International Tables Vol C Tables 4.2.6.8 and 6.1.1.4'
H H 0.0000 0.0000 'International Tables Vol C Tables 4.2.6.8 and 6.1.1.4'
N N 0.0061 0.0033 'International Tables Vol C Tables 4.2.6.8 and 6.1.1.4'
Cl Cl 0.1484 0.1585 'International Tables Vol C Tables 4.2.6.8 and 6.1.1.4'
Au Au -2.0133 8.8022 'International Tables Vol C Tables 4.2.6.8 and 6.1.1.4'

loop_
_geom_angle_atom_site_label_1
_geom_angle_atom_site_label_2
_geom_angle_atom_site_label_3
_geom_angle
_geom_angle_site_symmetry_3
C1 Au1 Cl1 177.2(3) .
N3 C1 C2 103.7(8) .
N3 C1 Au1 122.5(7) .
C2 C1 Au1 133.5(7) .
N2 N1 C2 113.0(7) .
N2 N1 C50 118.8(8) .
C2 N1 C50 128.2(8) .
N1 C2 C1 106.6(8) .
N1 C2 C2 123.6(9) 3_656
C1 C2 C2 129.7(10) 3_656
N1 N2 N3 103.5(7) .
N2 N3 C1 113.2(7) .
N2 N3 C20 117.0(7) .
C1 N3 C20 129.7(8) .
N1 C50 H50A 109.5 .
N1 C50 H50B 109.5 .
H50A C50 H50B 109.5 .
N1 C50 H50C 109.5 .
H50A C50 H50C 109.5 .
H50B C50 H50C 109.5 .
C25 C28 H28A 109.5 .
C25 C28 H28B 109.5 .
H28A C28 H28B 109.5 .
C25 C28 H28C 109.5 .
H28A C28 H28C 109.5 .
H28B C28 H28C 109.5 .
C23 C27 H27A 109.5 .
C23 C27 H27B 109.5 .
H27A C27 H27B 109.5 .
C23 C27 H27C 109.5 .
H27A C27 H27C 109.5 .
H27B C27 H27C 109.5 .
C21 C26 H26A 109.5 .
C21 C26 H26B 109.5 .
H26A C26 H26B 109.5 .
C21 C26 H26C 109.5 .
H26A C26 H26C 109.5 .
H26B C26 H26C 109.5 .
C24 C25 C20 116.6(9) .
C24 C25 C28 122.6(9) .
C20 C25 C28 120.9(8) .
C25 C24 C23 123.0(9) .
C25 C24 H24 118.5 .
C23 C24 H24 118.5 .
C24 C23 C22 119.0(9) .
C24 C23 C27 119.6(9) .
C22 C23 C27 121.4(9) .
C23 C22 C21 121.2(9) .
C23 C22 H22 119.4 .
C21 C22 H22 119.4 .
C20 C21 C22 116.4(9) .
C20 C21 C26 122.1(9) .
C22 C21 C26 121.4(8) .
C21 C20 C25 123.7(9) .
C21 C20 N3 118.8(8) .
C25 C20 N3 117.6(8) .

loop_
_geom_bond_atom_site_label_1
_geom_bond_atom_site_label_2
_geom_bond_distance
_geom_bond_site_symmetry_2
Au1 C1 2.001(9) .
Au1 Cl1 2.276(2) .
C1 N3 1.369(11) .
C1 C2 1.375(12) .
N1 N2 1.316(11) .
N1 C2 1.354(11) .
N1 C50 1.480(11) .
C2 C2 1.453(19) 3_656
N2 N3 1.343(10) .
N3 C20 1.455(11) .
C50 H50A 0.9800 .
C50 H50B 0.9800 .
C50 H50C 0.9800 .
C28 C25 1.498(13) .
C28 H28A 0.9800 .
C28 H28B 0.9800 .
C28 H28C 0.9800 .
C27 C23 1.487(14) .
C27 H27A 0.9800 .
C27 H27B 0.9800 .
C27 H27C 0.9800 .
C26 C21 1.488(13) .
C26 H26A 0.9800 .
C26 H26B 0.9800 .
C26 H26C 0.9800 .
C25 C24 1.364(13) .
C25 C20 1.415(13) .
C24 C23 1.381(13) .
C24 H24 0.9500 .
C23 C22 1.389(13) .
C22 C21 1.416(13) .
C22 H22 0.9500 .
C21 C20 1.382(13) .
